data_4072800
loop_
_publ_author_name
'Sridevi, Venugopal Shanmugham'
'Fan, Wai Yip'
'Leong, Weng Kee'

_publ_section_title
;
 [Cp*IrCl2]2-Assisted C&#x22EE;C Bond Cleavage with Water: An Experimental
 and Computational Study
;
_journal_issue 5
_journal_name_full Organometallics
_journal_page_first 1173
_journal_paper_doi 10.1021/om0610445
_journal_volume 26
_journal_year 2007
_chemical_formula_sum 'C22 H26 Cl Fe Ir O'
_chemical_formula_weight 589.93
_chemical_name_systematic
; 
 ? 
;
_space_group_IT_number 2
_symmetry_cell_setting triclinic
_symmetry_space_group_name_Hall '-P 1'
_symmetry_space_group_name_H-M 'P -1'
_atom_sites_solution_hydrogens geom
_atom_sites_solution_primary direct
_atom_sites_solution_secondary difmap
_audit_creation_method SHELXL-97
_cell_angle_alpha 98.916(2)
_cell_angle_beta 103.329(2)
_cell_angle_gamma 98.601(2)
_cell_formula_units_Z 2
_cell_length_a 7.5593(5)
_cell_length_b 10.4598(8)
_cell_length_c 13.2612(9)
_cell_measurement_reflns_used 2102
_cell_measurement_temperature 223(2)
_cell_measurement_theta_max 28.51
_cell_measurement_theta_min 2.31
_cell_volume 989.07(12)
_computing_cell_refinement 'Bruker SMART'
_computing_data_collection 'Bruker SMART'
_computing_data_reduction 'Bruker SAINT'
_computing_molecular_graphics 'Bruker SHELXTL'
_computing_publication_material 'Bruker SHELXTL'
_computing_structure_refinement 'SHELXL-97 (Sheldrick, 1997)'
_computing_structure_solution 'SHELXS-97 (Sheldrick, 1990)'
_diffrn_ambient_temperature 223(2)
_diffrn_measured_fraction_theta_full 0.999
_diffrn_measured_fraction_theta_max 0.999
_diffrn_measurement_device_type 'CCD area detector'
_diffrn_measurement_method 'phi and omega scans'
_diffrn_radiation_monochromator graphite
_diffrn_radiation_source 'fine-focus sealed tube'
_diffrn_radiation_type MoK\a
_diffrn_radiation_wavelength 0.71073
_diffrn_reflns_av_R_equivalents 0.0555
_diffrn_reflns_av_sigmaI/netI 0.0686
_diffrn_reflns_limit_h_max 9
_diffrn_reflns_limit_h_min -9
_diffrn_reflns_limit_k_max 12
_diffrn_reflns_limit_k_min -13
_diffrn_reflns_limit_l_max 16
_diffrn_reflns_limit_l_min 0
_diffrn_reflns_number 10685
_diffrn_reflns_theta_full 26.37
_diffrn_reflns_theta_max 26.37
_diffrn_reflns_theta_min 2.01
_exptl_absorpt_coefficient_mu 7.597
_exptl_absorpt_correction_T_max 0.9279
_exptl_absorpt_correction_T_min 0.4625
_exptl_absorpt_correction_type SADABS
_exptl_crystal_colour orange
_exptl_crystal_density_diffrn 1.981
_exptl_crystal_density_meas 0
_exptl_crystal_density_method 'not measured'
_exptl_crystal_description plate
_exptl_crystal_F_000 572
_exptl_crystal_size_max 0.12
_exptl_crystal_size_mid 0.06
_exptl_crystal_size_min 0.01
_refine_diff_density_max 2.298
_refine_diff_density_min -5.635
_refine_diff_density_rms 0.285
_refine_ls_extinction_method none
_refine_ls_goodness_of_fit_ref 1.318
_refine_ls_hydrogen_treatment mixed
_refine_ls_matrix_type full
_refine_ls_number_parameters 250
_refine_ls_number_reflns 4042
_refine_ls_number_restraints 3
_refine_ls_restrained_S_all 1.317
_refine_ls_R_factor_all 0.0741
_refine_ls_R_factor_gt 0.0676
_refine_ls_shift/su_max 0.009
_refine_ls_shift/su_mean 0.000
_refine_ls_structure_factor_coef Fsqd
_refine_ls_weighting_details 'calc w=1/[\s^2^(Fo^2^)+(0.0427P)^2^+8.7784P] where P=(Fo^2^+2Fc^2^)/3'
_refine_ls_weighting_scheme calc
_refine_ls_wR_factor_gt 0.1304
_refine_ls_wR_factor_ref 0.1330
_reflns_number_gt 3761
_reflns_number_total 4042
_reflns_threshold_expression >2sigma(I)
_cod_data_source_file om0610445si20070108_094412.cif
_cod_data_source_block sd31
_cod_depositor_comments
;
The following automatic conversions were performed:

'_symmetry_cell_setting' value 'Triclinic' changed to 'triclinic'
according to /home/saulius/struct/CIF-dictionaries/cif_core.dic
dictionary named 'cif_core.dic' version 2.4.1 from 2010-06-29.

Automatic conversion script
Id: cif_fix_values 1715 2011-07-08 13:25:40Z adriana 
;
_cod_original_sg_symbol_H-M P-1
_cod_database_code 4072800

loop_
_symmetry_equiv_pos_as_xyz
'x, y, z'
'-x, -y, -z'

loop_
_atom_site_label
_atom_site_type_symbol
_atom_site_fract_x
_atom_site_fract_y
_atom_site_fract_z
_atom_site_U_iso_or_equiv
_atom_site_adp_type
_atom_site_occupancy
_atom_site_symmetry_multiplicity
_atom_site_calc_flag
_atom_site_refinement_flags
_atom_site_disorder_assembly
_atom_site_disorder_group
Ir1 Ir 0.60246(6) 0.80786(4) 0.65780(4) 0.01243(14) Uani 1 1 d D . .
Fe2 Fe 0.9665(2) 1.26888(16) 0.84945(13) 0.0194(4) Uani 1 1 d . A .
Cl1 Cl 0.6171(8) 0.7998(5) 0.4778(4) 0.0287(14) Uani 0.731(13) 1 d PD A 1
O11 O 0.966(2) 0.7293(17) 0.7347(14) 0.051(5) Uani 0.731(13) 1 d PD A 1
C11 C 0.842(3) 0.764(2) 0.7057(18) 0.020(5) Uani 0.731(13) 1 d PD A 1
Cl1 Cl 0.894(2) 0.757(2) 0.7339(16) 0.0287(14) Uani 0.269(13) 1 d PD A 2
O11 O 0.649(7) 0.807(5) 0.445(4) 0.051(5) Uani 0.269(13) 1 d PD A 2
C11 C 0.598(8) 0.788(6) 0.510(2) 0.020(5) Uani 0.269(13) 1 d PD A 2
C1 C 0.2918(15) 0.7785(11) 0.6196(10) 0.019(3) Uani 1 1 d . A .
C2 C 0.3457(17) 0.6490(12) 0.6215(10) 0.023(3) Uani 1 1 d . A .
C3 C 0.4528(17) 0.6514(12) 0.7219(11) 0.026(3) Uani 1 1 d . A .
C4 C 0.4714(16) 0.7817(13) 0.7861(10) 0.026(3) Uani 1 1 d . A .
C5 C 0.3637(17) 0.8541(13) 0.7230(11) 0.027(3) Uani 1 1 d . A .
C6 C 0.1667(18) 0.8135(14) 0.5289(12) 0.035(3) Uani 1 1 d . . .
H6A H 0.1727 0.9081 0.5416 0.052 Uiso 1 1 calc R A .
H6B H 0.0407 0.7687 0.5206 0.052 Uiso 1 1 calc R . .
H6C H 0.2047 0.7865 0.4651 0.052 Uiso 1 1 calc R . .
C7 C 0.281(2) 0.5356(14) 0.5288(12) 0.041(4) Uani 1 1 d . . .
H7A H 0.3656 0.5407 0.4841 0.062 Uiso 1 1 calc R A .
H7B H 0.1578 0.5397 0.4886 0.062 Uiso 1 1 calc R . .
H7C H 0.2771 0.4532 0.5539 0.062 Uiso 1 1 calc R . .
C8 C 0.5309(19) 0.5410(13) 0.7627(13) 0.037(3) Uani 1 1 d . . .
H8A H 0.5409 0.4769 0.7039 0.055 Uiso 1 1 calc R A .
H8B H 0.4499 0.4989 0.8000 0.055 Uiso 1 1 calc R . .
H8C H 0.6528 0.5752 0.8105 0.055 Uiso 1 1 calc R . .
C9 C 0.5607(19) 0.8212(16) 0.9032(11) 0.040(4) Uani 1 1 d . . .
H9A H 0.6039 0.9160 0.9221 0.059 Uiso 1 1 calc R A .
H9B H 0.6648 0.7774 0.9213 0.059 Uiso 1 1 calc R . .
H9C H 0.4708 0.7955 0.9417 0.059 Uiso 1 1 calc R . .
C10 C 0.3197(18) 0.9854(13) 0.7613(12) 0.035(4) Uani 1 1 d . . .
H10A H 0.3071 1.0352 0.7051 0.053 Uiso 1 1 calc R A .
H10B H 0.4190 1.0337 0.8215 0.053 Uiso 1 1 calc R . .
H10C H 0.2046 0.9720 0.7823 0.053 Uiso 1 1 calc R . .
C21 C 0.7742(15) 1.0943(11) 0.7837(9) 0.015(2) Uani 1 1 d . . .
C22 C 0.8949(17) 1.0864(12) 0.8817(10) 0.025(3) Uani 1 1 d . A .
H22 H 0.9733 1.0251 0.8915 0.029 Uiso 1 1 calc R . .
C23 C 0.877(2) 1.1857(14) 0.9611(11) 0.035(3) Uani 1 1 d . . .
H23 H 0.9405 1.2010 1.0330 0.042 Uiso 1 1 calc R A .
C24 C 0.7496(18) 1.2579(13) 0.9159(12) 0.033(3) Uani 1 1 d . A .
H24 H 0.7110 1.3290 0.9518 0.039 Uiso 1 1 calc R . .
C25 C 0.6889(16) 1.2043(12) 0.8056(11) 0.025(3) Uani 1 1 d . A .
H25 H 0.6062 1.2362 0.7555 0.030 Uiso 1 1 calc R . .
C26 C 1.1292(18) 1.2975(13) 0.7499(11) 0.029(3) Uani 1 1 d . . .
H26 H 1.1245 1.2386 0.6877 0.035 Uiso 1 1 calc R A .
C27 C 1.2385(16) 1.2988(12) 0.8519(10) 0.024(3) Uani 1 1 d . A .
H27 H 1.3192 1.2409 0.8699 0.029 Uiso 1 1 calc R . .
C28 C 1.2050(17) 1.4029(12) 0.9223(11) 0.028(3) Uani 1 1 d . . .
H28 H 1.2604 1.4274 0.9954 0.033 Uiso 1 1 calc R A .
C29 C 1.0743(19) 1.4628(13) 0.8633(12) 0.035(3) Uani 1 1 d . A .
H29 H 1.0255 1.5341 0.8908 0.042 Uiso 1 1 calc R . .
C30 C 1.0280(17) 1.4003(13) 0.7576(11) 0.029(3) Uani 1 1 d . A .
H30 H 0.9446 1.4223 0.7015 0.034 Uiso 1 1 calc R . .
C31 C 0.7422(15) 1.0068(11) 0.6780(9) 0.017(2) Uani 1 1 d . A .
H31A H 0.8629 1.0049 0.6630 0.021 Uiso 1 1 calc R . .
H31B H 0.6709 1.0476 0.6247 0.021 Uiso 1 1 calc R . .

loop_
_atom_site_aniso_label
_atom_site_aniso_U_11
_atom_site_aniso_U_22
_atom_site_aniso_U_33
_atom_site_aniso_U_23
_atom_site_aniso_U_13
_atom_site_aniso_U_12
Ir1 0.0104(2) 0.0118(2) 0.0144(2) 0.00142(15) 0.00350(16) 0.00075(15)
Fe2 0.0170(9) 0.0177(9) 0.0203(9) -0.0004(7) 0.0029(7) 0.0007(7)
Cl1 0.030(3) 0.026(3) 0.032(3) 0.007(2) 0.013(2) 0.001(2)
O11 0.045(10) 0.054(11) 0.072(12) 0.030(9) 0.029(9) 0.025(8)
C11 0.012(9) 0.030(10) 0.023(11) 0.012(8) 0.006(8) 0.009(8)
Cl1 0.030(3) 0.026(3) 0.032(3) 0.007(2) 0.013(2) 0.001(2)
O11 0.045(10) 0.054(11) 0.072(12) 0.030(9) 0.029(9) 0.025(8)
C11 0.012(9) 0.030(10) 0.023(11) 0.012(8) 0.006(8) 0.009(8)
C1 0.006(5) 0.016(6) 0.036(7) 0.006(5) 0.007(5) -0.002(4)
C2 0.021(6) 0.017(6) 0.034(7) 0.003(5) 0.017(6) 0.004(5)
C3 0.017(6) 0.025(7) 0.039(8) 0.013(6) 0.015(6) -0.005(5)
C4 0.012(6) 0.032(7) 0.031(7) 0.006(6) 0.009(5) -0.008(5)
C5 0.016(6) 0.034(8) 0.035(7) 0.008(6) 0.011(6) 0.005(5)
C6 0.017(7) 0.037(8) 0.055(9) 0.020(7) 0.008(6) 0.011(6)
C7 0.030(8) 0.030(8) 0.050(9) -0.012(7) 0.000(7) -0.002(6)
C8 0.032(8) 0.024(7) 0.058(10) 0.020(7) 0.012(7) 0.004(6)
C9 0.026(8) 0.060(10) 0.027(7) 0.003(7) 0.007(6) 0.000(7)
C10 0.022(7) 0.021(7) 0.062(10) -0.010(7) 0.024(7) 0.002(6)
C21 0.012(6) 0.012(5) 0.013(5) -0.002(4) -0.004(4) -0.009(4)
C22 0.025(7) 0.021(6) 0.029(7) 0.016(6) 0.006(6) 0.002(5)
C23 0.044(9) 0.036(8) 0.022(7) -0.001(6) 0.018(6) -0.010(7)
C24 0.028(7) 0.022(7) 0.050(9) -0.006(6) 0.024(7) 0.003(6)
C25 0.015(6) 0.018(6) 0.040(8) 0.000(6) 0.007(6) 0.005(5)
C26 0.028(7) 0.026(7) 0.029(7) 0.002(6) 0.011(6) -0.007(6)
C27 0.013(6) 0.017(6) 0.037(7) 0.000(5) 0.001(5) -0.003(5)
C28 0.020(7) 0.023(7) 0.033(7) -0.002(6) 0.006(6) -0.009(5)
C29 0.033(8) 0.019(7) 0.046(9) 0.006(6) 0.002(7) 0.002(6)
C30 0.020(7) 0.029(7) 0.036(8) 0.016(6) 0.004(6) -0.001(5)
C31 0.010(5) 0.019(6) 0.020(6) 0.001(5) 0.006(5) -0.004(5)

loop_
_atom_type_symbol
_atom_type_description
_atom_type_scat_dispersion_real
_atom_type_scat_dispersion_imag
_atom_type_scat_source
C C 0.0033 0.0016 'International Tables Vol C Tables 4.2.6.8 and 6.1.1.4'
H H 0.0000 0.0000 'International Tables Vol C Tables 4.2.6.8 and 6.1.1.4'
O O 0.0106 0.0060 'International Tables Vol C Tables 4.2.6.8 and 6.1.1.4'
Cl Cl 0.1484 0.1585 'International Tables Vol C Tables 4.2.6.8 and 6.1.1.4'
Fe Fe 0.3463 0.8444 'International Tables Vol C Tables 4.2.6.8 and 6.1.1.4'
Ir Ir -1.4442 7.9887 'International Tables Vol C Tables 4.2.6.8 and 6.1.1.4'

loop_
_geom_angle_atom_site_label_1
_geom_angle_atom_site_label_2
_geom_angle_atom_site_label_3
_geom_angle
C11 Ir1 C11 97(2)
C11 Ir1 C31 87.4(7)
C11 Ir1 C31 87.6(19)
C11 Ir1 C4 103.7(7)
C11 Ir1 C4 152.3(18)
C31 Ir1 C4 111.3(5)
C11 Ir1 C3 94.8(7)
C11 Ir1 C3 122.3(19)
C31 Ir1 C3 149.3(5)
C4 Ir1 C3 38.5(5)
C11 Ir1 C1 156.3(7)
C11 Ir1 C1 91.5(18)
C31 Ir1 C1 115.0(4)
C4 Ir1 C1 62.5(5)
C3 Ir1 C1 62.2(4)
C11 Ir1 C5 139.1(7)
C11 Ir1 C5 123.8(19)
C31 Ir1 C5 96.9(5)
C4 Ir1 C5 37.1(5)
C3 Ir1 C5 62.1(5)
C1 Ir1 C5 36.5(5)
C11 Ir1 C2 119.2(7)
C11 Ir1 C2 91.6(18)
C31 Ir1 C2 153.2(4)
C4 Ir1 C2 62.3(5)
C3 Ir1 C2 35.8(5)
C1 Ir1 C2 38.1(4)
C5 Ir1 C2 61.7(5)
C11 Ir1 Cl1 5.6(10)
C11 Ir1 Cl1 102.6(18)
C31 Ir1 Cl1 87.6(6)
C4 Ir1 Cl1 98.5(6)
C3 Ir1 Cl1 91.8(6)
C1 Ir1 Cl1 154.0(6)
C5 Ir1 Cl1 133.5(6)
C2 Ir1 Cl1 118.7(6)
C11 Ir1 Cl1 95.3(7)
C11 Ir1 Cl1 4.8(18)
C31 Ir1 Cl1 83.0(3)
C4 Ir1 Cl1 156.4(4)
C3 Ir1 Cl1 127.1(4)
C1 Ir1 Cl1 94.8(3)
C5 Ir1 Cl1 125.6(4)
C2 Ir1 Cl1 96.3(3)
Cl1 Ir1 Cl1 100.9(5)
C25 Fe2 C23 68.4(6)
C25 Fe2 C27 163.0(5)
C23 Fe2 C27 120.5(6)
C25 Fe2 C26 125.6(5)
C23 Fe2 C26 155.5(6)
C27 Fe2 C26 40.7(5)
C25 Fe2 C24 41.1(5)
C23 Fe2 C24 40.3(6)
C27 Fe2 C24 154.6(6)
C26 Fe2 C24 163.0(6)
C25 Fe2 C29 120.2(5)
C23 Fe2 C29 126.1(6)
C27 Fe2 C29 68.0(5)
C26 Fe2 C29 67.8(6)
C24 Fe2 C29 107.9(6)
C25 Fe2 C22 68.3(5)
C23 Fe2 C22 40.4(5)
C27 Fe2 C22 108.2(5)
C26 Fe2 C22 120.9(5)
C24 Fe2 C22 68.1(5)
C29 Fe2 C22 163.2(6)
C25 Fe2 C28 154.7(5)
C23 Fe2 C28 108.2(6)
C27 Fe2 C28 40.7(5)
C26 Fe2 C28 68.2(5)
C24 Fe2 C28 119.9(6)
C29 Fe2 C28 40.2(5)
C22 Fe2 C28 126.4(5)
C25 Fe2 C30 107.6(5)
C23 Fe2 C30 162.5(6)
C27 Fe2 C30 68.3(5)
C26 Fe2 C30 40.7(5)
C24 Fe2 C30 125.6(6)
C29 Fe2 C30 39.9(6)
C22 Fe2 C30 155.6(5)
C28 Fe2 C30 67.7(5)
C25 Fe2 C21 40.6(5)
C23 Fe2 C21 68.1(5)
C27 Fe2 C21 126.1(5)
C26 Fe2 C21 108.1(5)
C24 Fe2 C21 68.5(5)
C29 Fe2 C21 154.9(5)
C22 Fe2 C21 40.5(5)
C28 Fe2 C21 163.5(5)
C30 Fe2 C21 120.7(5)
O11 C11 Ir1 173.0(19)
O11 C11 Ir1 155(7)
C5 C1 C2 106.8(11)
C5 C1 C6 127.5(11)
C2 C1 C6 125.3(12)
C5 C1 Ir1 72.1(7)
C2 C1 Ir1 71.5(6)
C6 C1 Ir1 127.2(8)
C3 C2 C1 108.3(11)
C3 C2 C7 128.3(12)
C1 C2 C7 123.3(12)
C3 C2 Ir1 71.0(7)
C1 C2 Ir1 70.4(6)
C7 C2 Ir1 126.9(9)
C2 C3 C4 108.2(11)
C2 C3 C8 127.6(13)
C4 C3 C8 124.1(12)
C2 C3 Ir1 73.1(7)
C4 C3 Ir1 69.0(6)
C8 C3 Ir1 125.7(9)
C5 C4 C3 107.4(11)
C5 C4 C9 126.5(13)
C3 C4 C9 125.2(12)
C5 C4 Ir1 74.0(7)
C3 C4 Ir1 72.5(7)
C9 C4 Ir1 127.2(8)
C1 C5 C4 109.0(11)
C1 C5 C10 125.1(12)
C4 C5 C10 125.7(13)
C1 C5 Ir1 71.4(7)
C4 C5 Ir1 68.8(7)
C10 C5 Ir1 129.5(9)
C25 C21 C22 106.2(10)
C25 C21 C31 126.0(11)
C22 C21 C31 127.8(11)
C25 C21 Fe2 67.5(6)
C22 C21 Fe2 68.2(6)
C31 C21 Fe2 128.5(8)
C23 C22 C21 108.6(11)
C23 C22 Fe2 69.1(7)
C21 C22 Fe2 71.3(6)
C24 C23 C22 109.0(12)
C24 C23 Fe2 70.1(8)
C22 C23 Fe2 70.5(7)
C23 C24 C25 107.4(11)
C23 C24 Fe2 69.6(7)
C25 C24 Fe2 69.1(7)
C24 C25 C21 108.7(11)
C24 C25 Fe2 69.7(7)
C21 C25 Fe2 72.0(7)
C27 C26 C30 108.0(12)
C27 C26 Fe2 69.6(7)
C30 C26 Fe2 70.3(7)
C26 C27 C28 107.7(11)
C26 C27 Fe2 69.7(7)
C28 C27 Fe2 70.3(7)
C29 C28 C27 107.5(12)
C29 C28 Fe2 69.5(8)
C27 C28 Fe2 69.0(7)
C30 C29 C28 109.3(12)
C30 C29 Fe2 70.5(8)
C28 C29 Fe2 70.2(7)
C29 C30 C26 107.5(12)
C29 C30 Fe2 69.6(8)
C26 C30 Fe2 69.0(7)
C21 C31 Ir1 117.4(7)

loop_
_geom_bond_atom_site_label_1
_geom_bond_atom_site_label_2
_geom_bond_distance
Ir1 C11 1.928(19)
Ir1 C11 1.93(3)
Ir1 C31 2.135(11)
Ir1 C4 2.189(12)
Ir1 C3 2.236(11)
Ir1 C1 2.248(11)
Ir1 C5 2.256(12)
Ir1 C2 2.262(12)
Ir1 Cl1 2.378(17)
Ir1 Cl1 2.404(5)
Fe2 C25 2.022(12)
Fe2 C23 2.023(13)
Fe2 C27 2.025(12)
Fe2 C26 2.027(13)
Fe2 C24 2.030(12)
Fe2 C29 2.033(13)
Fe2 C22 2.042(12)
Fe2 C28 2.042(12)
Fe2 C30 2.044(12)
Fe2 C21 2.082(11)
O11 C11 1.06(3)
O11 C11 1.06(3)
C1 C5 1.411(18)
C1 C2 1.474(16)
C1 C6 1.480(17)
C2 C3 1.383(18)
C2 C7 1.502(18)
C3 C4 1.459(18)
C3 C8 1.492(17)
C4 C5 1.416(18)
C4 C9 1.508(18)
C5 C10 1.501(17)
C21 C25 1.424(16)
C21 C22 1.427(16)
C21 C31 1.497(15)
C22 C23 1.404(18)
C23 C24 1.40(2)
C24 C25 1.423(19)
C26 C27 1.410(18)
C26 C30 1.414(19)
C27 C28 1.413(18)
C28 C29 1.401(19)
C29 C30 1.39(2)
